data_7054677
loop_
_publ_author_name
'Lu, Xing-Yun'
'Liu, Yu-Qing'
'Deng, Xiao-Wei'
'Zhu, Zhao-Xia'
'Yao, Min-Xia'
'Jing, Su'

_publ_section_title
;
 Synthesis, structures and magnetism of heterodinuclear Ni--Ln complexes:
 field-induced single-molecule magnet behavior in the dysprosium analogue
;
_journal_issue 5
_journal_name_full 'New J. Chem.'
_journal_page_first 3467
_journal_paper_doi 10.1039/C4NJ02162B
_journal_volume 39
_journal_year 2015
_chemical_formula_moiety 'C29 H26 F12 Gd N5 Ni O10, H2 O'
_chemical_formula_sum 'C29 H28 F12 Gd N5 Ni O11'
_chemical_formula_weight 1066.52
_chemical_name_systematic
;
 ?
;
_space_group_crystal_system monoclinic
_space_group_IT_number 14
_space_group_name_Hall '-P 2ybc'
_space_group_name_H-M_alt 'P 1 21/c 1'
_symmetry_space_group_name_Hall '-P 2ybc'
_symmetry_space_group_name_H-M 'P 1 21/c 1'
_atom_sites_solution_hydrogens mixed
_audit_creation_method SHELXL-2013
_audit_update_record
;
2015-02-02 deposited with the CCDC.
2015-02-16 downloaded from the CCDC.
;
_cell_angle_alpha 90
_cell_angle_beta 106.184(2)
_cell_angle_gamma 90
_cell_formula_units_Z 4
_cell_length_a 18.351(3)
_cell_length_b 10.8682(15)
_cell_length_c 19.911(3)
_cell_measurement_reflns_used 6159
_cell_measurement_temperature 153(2)
_cell_measurement_theta_max 24.35
_cell_measurement_theta_min 2.58
_cell_volume 3813.7(10)
_computing_cell_refinement SMART
_computing_data_collection 'SMART (Bruker, 2000)'
_computing_data_reduction 'SAINT (Bruker, 2000)'
_computing_molecular_graphics SHELXTL
_computing_publication_material SHELXTL
_computing_structure_refinement 'SHELXL-2013 (Sheldrick, 2013)'
_computing_structure_solution 'SHELXTL (Bruker, 2000)'
_diffrn_ambient_temperature 153(2)
_diffrn_measured_fraction_theta_full 1.000
_diffrn_measured_fraction_theta_max 1.000
_diffrn_measurement_device_type 'Bruker Smart Apex Duo CCD '
_diffrn_measurement_method 'phi and omega scans'
_diffrn_radiation_monochromator graphite
_diffrn_radiation_source 'sealed tube'
_diffrn_radiation_type MoK\a
_diffrn_radiation_wavelength 0.71073
_diffrn_reflns_av_R_equivalents 0.0106
_diffrn_reflns_av_unetI/netI 0.0634
_diffrn_reflns_Laue_measured_fraction_full 1.000
_diffrn_reflns_Laue_measured_fraction_max 1.000
_diffrn_reflns_limit_h_max 21
_diffrn_reflns_limit_h_min -23
_diffrn_reflns_limit_k_max 13
_diffrn_reflns_limit_k_min -13
_diffrn_reflns_limit_l_max 24
_diffrn_reflns_limit_l_min -25
_diffrn_reflns_number 23999
_diffrn_reflns_point_group_measured_fraction_full 1.000
_diffrn_reflns_point_group_measured_fraction_max 1.000
_diffrn_reflns_theta_full 25.242
_diffrn_reflns_theta_max 26.999
_diffrn_reflns_theta_min 1.155
_exptl_absorpt_coefficient_mu 2.338
_exptl_absorpt_correction_T_max 0.63
_exptl_absorpt_correction_T_min 0.54
_exptl_absorpt_correction_type multi-scan
_exptl_absorpt_process_details 'SADABS; Bruker, 2013'
_exptl_crystal_colour green
_exptl_crystal_density_diffrn 1.858
_exptl_crystal_description block
_exptl_crystal_F_000 2100
_exptl_crystal_size_max 0.300
_exptl_crystal_size_mid 0.240
_exptl_crystal_size_min 0.220
_refine_diff_density_max 0.733
_refine_diff_density_min -0.780
_refine_diff_density_rms 0.171
_refine_ls_extinction_method none
_refine_ls_goodness_of_fit_ref 1.062
_refine_ls_hydrogen_treatment constr
_refine_ls_matrix_type full
_refine_ls_number_parameters 534
_refine_ls_number_reflns 8330
_refine_ls_number_restraints 10
_refine_ls_restrained_S_all 1.063
_refine_ls_R_factor_all 0.0671
_refine_ls_R_factor_gt 0.0591
_refine_ls_shift/su_max 0.000
_refine_ls_shift/su_mean 0.000
_refine_ls_structure_factor_coef Fsqd
_refine_ls_weighting_details
;
 w=1/[\s^2^(Fo^2^)+(0.07P)^2^+1.88P]
 where P=(Fo^2^+2Fc^2^)/3
;
_refine_ls_weighting_scheme calc
_refine_ls_wR_factor_gt 0.1517
_refine_ls_wR_factor_ref 0.1527
_reflns_Friedel_coverage 0.000
_reflns_number_gt 5108
_reflns_number_total 8330
_reflns_threshold_expression 'I > 2\s(I)'
_cod_data_source_file c4nj02162b2.cif
_cod_data_source_block 1
_cod_depositor_comments 'Adding full bibliography for 7054676--7054678.cif.'
_cod_database_code 7054677
_shelx_space_group_comment
;
The symmetry employed for this shelxl refinement is uniquely defined
by the following loop, which should always be used as a source of
symmetry information in preference to the above space-group names.
They are only intended as comments.
;
_shelx_estimated_absorpt_t_min 0.541
_shelx_estimated_absorpt_t_max 0.627
_shelxl_version_number 2013-2

loop_
_space_group_symop_operation_xyz
'x, y, z'
'-x, y+1/2, -z+1/2'
'-x, -y, -z'
'x, -y-1/2, z-1/2'

loop_
_atom_site_label
_atom_site_type_symbol
_atom_site_fract_x
_atom_site_fract_y
_atom_site_fract_z
_atom_site_U_iso_or_equiv
_atom_site_adp_type
_atom_site_occupancy
_atom_site_site_symmetry_order
_atom_site_calc_flag
_atom_site_refinement_flags_posn
_atom_site_refinement_flags_adp
C1 C 0.3227(4) 0.0379(6) 0.0687(3) 0.0571(16) Uani 1 1 d . .
C2 C 0.2483(4) 0.0055(6) 0.0375(3) 0.0597(16) Uani 1 1 d . .
C3 C 0.2333(5) -0.0870(6) -0.0107(3) 0.073(2) Uani 1 1 d . .
H3 H 0.1820 -0.1082 -0.0328 0.087 Uiso 1 1 calc R U
C4 C 0.2903(6) -0.1507(8) -0.0286(4) 0.086(2) Uani 1 1 d . U
H4 H 0.2784 -0.2144 -0.0626 0.103 Uiso 1 1 calc R U
C5 C 0.3666(5) -0.1199(7) 0.0045(4) 0.082(2) Uani 1 1 d . U
H5 H 0.4067 -0.1641 -0.0061 0.098 Uiso 1 1 calc R U
C6 C 0.3825(4) -0.0243(6) 0.0527(3) 0.0601(17) Uani 1 1 d . .
C7 C 0.4622(5) 0.0006(6) 0.0846(4) 0.0661(19) Uani 1 1 d . U
H7 H 0.4969 -0.0420 0.0653 0.079 Uiso 1 1 calc R U
C8 C 0.5774(4) 0.0832(9) 0.1628(5) 0.090(2) Uani 1 1 d . .
H8A H 0.6006 0.0224 0.1379 0.108 Uiso 1 1 calc R U
H8B H 0.5928 0.1661 0.1513 0.108 Uiso 1 1 calc R U
C9 C 0.6074(5) 0.0637(7) 0.2367(5) 0.081(2) Uani 1 1 d . .
H9A H 0.6624 0.0461 0.2475 0.097 Uiso 1 1 calc R U
H9B H 0.5825 -0.0092 0.2504 0.097 Uiso 1 1 calc R U
C10 C 0.5958(4) 0.1737(6) 0.2800(4) 0.072(2) Uani 1 1 d . .
H10A H 0.6269 0.1627 0.3289 0.086 Uiso 1 1 calc DR U
H10B H 0.6134 0.2492 0.2615 0.086 Uiso 1 1 calc R U
C11 C 0.4969(4) 0.2044(6) 0.3374(4) 0.0700(19) Uani 1 1 d . .
H11 H 0.5386 0.1977 0.3782 0.084 Uiso 1 1 calc DR U
C12 C 0.4259(4) 0.2295(5) 0.3502(4) 0.0585(16) Uani 1 1 d . .
C13 C 0.4274(5) 0.2302(6) 0.4183(4) 0.077(2) Uani 1 1 d . .
H13 H 0.4723 0.2068 0.4528 0.092 Uiso 1 1 calc R U
C14 C 0.3605(5) 0.2667(7) 0.4390(5) 0.079(2) Uani 1 1 d . .
H14 H 0.3606 0.2682 0.4868 0.095 Uiso 1 1 calc R U
C15 C 0.3000(5) 0.2975(7) 0.3888(4) 0.074(2) Uani 1 1 d . .
H15 H 0.2556 0.3211 0.4012 0.089 Uiso 1 1 calc R U
C16 C 0.2976(4) 0.2973(6) 0.3184(3) 0.0620(17) Uani 1 1 d . U
C17 C 0.3618(4) 0.2615(5) 0.2972(3) 0.0589(16) Uani 1 1 d . U
C18 C 0.1184(4) 0.0457(8) 0.0199(4) 0.083(2) Uani 1 1 d . .
H18A H 0.1096 -0.0434 0.0177 0.124 Uiso 1 1 calc R U
H18C H 0.1077 0.0788 -0.0276 0.124 Uiso 1 1 calc R U
H18B H 0.0848 0.0848 0.0442 0.124 Uiso 1 1 calc R U
C19 C 0.1772(5) 0.3950(8) 0.2837(4) 0.090(2) Uani 1 1 d . .
H19A H 0.1611 0.3461 0.3184 0.136 Uiso 1 1 calc R U
H19B H 0.1338 0.4088 0.2428 0.136 Uiso 1 1 calc R U
H19C H 0.1970 0.4744 0.3043 0.136 Uiso 1 1 calc R U
C20 C 0.2255(5) -0.0782(8) 0.2897(5) 0.085(2) Uani 1 1 d . U
C21 C 0.1943(5) 0.0225(7) 0.2363(4) 0.078(2) Uani 1 1 d . U
C22 C 0.1155(5) 0.0501(8) 0.2240(4) 0.093(3) Uani 1 1 d . U
H22 H 0.0847 0.0022 0.2453 0.112 Uiso 1 1 calc R U
C23 C 0.0843(5) 0.1490(8) 0.1802(4) 0.088(2) Uani 1 1 d . .
C24 C -0.0037(5) 0.1721(10) 0.1656(5) 0.091(3) Uani 1 1 d . .
C25 C 0.1460(6) 0.6653(8) 0.1238(6) 0.091(2) Uani 1 1 d . .
C26 C 0.1521(4) 0.5329(8) 0.0928(4) 0.072(2) Uani 1 1 d . .
C27 C 0.1193(4) 0.5094(7) 0.0229(4) 0.0701(19) Uani 1 1 d . .
H27 H 0.0881 0.5700 -0.0057 0.084 Uiso 1 1 calc R U
C28 C 0.1311(4) 0.4009(7) -0.0052(4) 0.0677(19) Uani 1 1 d . .
C29 C 0.0926(6) 0.3832(9) -0.0834(5) 0.090(2) Uani 1 1 d . U
F1 F 0.2678(3) -0.1503(5) 0.2684(3) 0.1008(14) Uani 1 1 d . U
F2 F 0.2646(3) -0.0282(5) 0.3482(3) 0.0943(14) Uani 1 1 d . .
F3 F 0.1725(3) -0.1429(5) 0.3058(2) 0.0991(15) Uani 1 1 d . .
F4 F -0.0100(3) 0.2699(5) 0.1995(3) 0.0971(15) Uani 1 1 d . .
F5 F -0.0376(3) 0.0917(5) 0.1876(3) 0.1082(16) Uani 1 1 d . .
F6 F -0.0374(3) 0.2010(5) 0.1030(3) 0.1016(15) Uani 1 1 d . .
F7 F 0.2076(3) 0.7238(4) 0.1295(3) 0.0966(14) Uani 1 1 d . .
F8 F 0.1255(3) 0.6655(4) 0.1784(2) 0.0916(13) Uani 1 1 d . .
F9 F 0.0965(3) 0.7343(4) 0.0754(3) 0.1008(16) Uani 1 1 d . .
F10 F 0.0694(3) 0.2705(5) -0.1012(3) 0.1107(18) Uani 1 1 d . .
F11 F 0.1445(3) 0.3712(5) -0.1154(3) 0.1059(16) Uani 1 1 d . U
F12 F 0.0488(3) 0.4634(5) -0.1143(3) 0.1016(15) Uani 1 1 d . .
Gd1 Gd 0.24074(2) 0.25844(3) 0.14008(2) 0.05786(14) Uani 1 1 d . .
N1 N 0.4914(3) 0.0728(5) 0.1354(3) 0.0668(15) Uani 1 1 d . U
N2 N 0.5141(3) 0.1891(4) 0.2787(3) 0.0586(13) Uani 1 1 d . .
N3 N 0.4573(4) 0.3351(6) 0.1496(3) 0.0819(18) Uani 1 1 d . .
N4 N 0.5094(4) 0.3594(6) 0.1189(3) 0.0821(19) Uani 1 1 d . .
N5 N 0.5487(5) 0.3718(7) 0.0830(4) 0.103(2) Uani 1 1 d . .
Ni1 Ni 0.43094(5) 0.16879(7) 0.18821(4) 0.0532(2) Uani 1 1 d . .
O1 O 0.1942(3) 0.0697(4) 0.0564(2) 0.0613(11) Uani 1 1 d . .
O2 O 0.3332(3) 0.1389(4) 0.1109(2) 0.0628(12) Uani 1 1 d . .
O3 O 0.3559(3) 0.2596(4) 0.2291(2) 0.0656(12) Uani 1 1 d . .
O4 O 0.2364(3) 0.3294(5) 0.2627(2) 0.0746(13) Uani 1 1 d . .
O5 O 0.2420(3) 0.0737(4) 0.2119(2) 0.0736(13) Uani 1 1 d . .
O6 O 0.1152(3) 0.2190(4) 0.1486(3) 0.0738(13) Uani 1 1 d . .
O7 O 0.1905(3) 0.4642(4) 0.1380(3) 0.0686(12) Uani 1 1 d . .
O8 O 0.1671(3) 0.3089(5) 0.0235(2) 0.0690(12) Uani 1 1 d . .
O1W O 0.4019(3) -0.0002(4) 0.2280(2) 0.0671(12) Uani 1 1 d . .
H1X H 0.4362 -0.0146 0.2747 0.081 Uiso 1 1 d R U
H1Y H 0.3495 0.0046 0.2308 0.081 Uiso 1 1 d R U
O2W O 0.3230(3) 0.4032(4) 0.1001(2) 0.0711(13) Uani 1 1 d . .
H2X H 0.3048 0.4875 0.1024 0.085 Uiso 1 1 d R U
H2Y H 0.3752 0.3961 0.1300 0.085 Uiso 1 1 d R U
O3W O 0.4336(3) 0.5165(5) 0.0447(3) 0.0853(15) Uani 1 1 d . .
H3X H 0.4724 0.4703 0.0568 0.102 Uiso 1 1 d R U
H3Y H 0.4183 0.5215 0.0004 0.102 Uiso 1 1 d R U

loop_
_atom_site_aniso_label
_atom_site_aniso_U_11
_atom_site_aniso_U_22
_atom_site_aniso_U_33
_atom_site_aniso_U_23
_atom_site_aniso_U_13
_atom_site_aniso_U_12
C1 0.082(5) 0.054(3) 0.039(3) 0.000(3) 0.022(3) 0.005(3)
C2 0.073(5) 0.054(3) 0.058(4) -0.007(3) 0.029(4) -0.003(3)
C3 0.121(6) 0.054(4) 0.055(4) -0.014(3) 0.045(4) -0.005(4)
C4 0.130(6) 0.078(5) 0.053(4) -0.002(4) 0.032(4) 0.014(5)
C5 0.126(6) 0.058(4) 0.060(4) 0.003(4) 0.025(4) 0.002(4)
C6 0.080(5) 0.058(4) 0.044(3) -0.004(3) 0.020(3) 0.010(3)
C7 0.100(6) 0.050(4) 0.054(4) 0.001(3) 0.031(4) 0.008(4)
C8 0.070(5) 0.103(6) 0.107(7) 0.001(5) 0.044(5) 0.010(5)
C9 0.078(5) 0.070(5) 0.107(7) 0.018(4) 0.046(5) 0.020(4)
C10 0.075(5) 0.058(4) 0.093(5) 0.017(4) 0.041(4) 0.011(4)
C11 0.077(5) 0.060(4) 0.068(5) 0.006(4) 0.013(4) 0.008(4)
C12 0.054(4) 0.044(3) 0.076(5) -0.001(3) 0.016(3) 0.000(3)
C13 0.093(6) 0.064(4) 0.073(5) -0.002(4) 0.024(4) -0.014(4)
C14 0.092(6) 0.068(5) 0.069(5) -0.021(4) 0.008(5) -0.005(4)
C15 0.103(6) 0.065(4) 0.059(4) -0.004(4) 0.028(5) -0.004(4)
C16 0.094(5) 0.050(3) 0.042(3) 0.001(3) 0.020(4) -0.002(3)
C17 0.075(4) 0.058(4) 0.049(3) 0.000(3) 0.026(3) -0.007(3)
C18 0.081(6) 0.120(7) 0.054(4) -0.011(4) 0.029(4) 0.008(5)
C19 0.096(6) 0.115(6) 0.063(5) 0.000(5) 0.026(4) 0.015(5)
C20 0.096(6) 0.079(5) 0.080(6) 0.009(4) 0.024(5) 0.010(5)
C21 0.109(6) 0.069(4) 0.067(5) 0.006(4) 0.040(5) 0.004(4)
C22 0.102(6) 0.100(6) 0.075(5) 0.025(5) 0.021(5) 0.033(5)
C23 0.089(6) 0.100(6) 0.084(6) 0.029(5) 0.039(5) 0.003(5)
C24 0.086(7) 0.103(7) 0.086(7) 0.015(6) 0.029(5) 0.027(6)
C25 0.088(6) 0.084(6) 0.108(8) -0.009(5) 0.037(6) 0.003(5)
C26 0.050(4) 0.093(5) 0.074(5) -0.017(4) 0.018(4) 0.005(4)
C27 0.069(5) 0.086(5) 0.061(4) -0.007(4) 0.026(4) 0.000(4)
C28 0.077(5) 0.078(5) 0.059(4) 0.020(4) 0.037(4) 0.002(4)
C29 0.096(6) 0.092(6) 0.077(6) 0.001(5) 0.014(5) -0.001(6)
F1 0.108(4) 0.091(3) 0.106(4) 0.016(3) 0.033(3) 0.006(3)
F2 0.100(3) 0.091(3) 0.087(3) 0.009(3) 0.019(3) 0.002(3)
F3 0.092(3) 0.108(3) 0.096(3) 0.035(3) 0.023(3) -0.006(3)
F4 0.083(3) 0.103(4) 0.107(4) 0.011(3) 0.028(3) -0.008(3)
F5 0.100(4) 0.105(4) 0.124(4) 0.027(3) 0.039(3) 0.016(3)
F6 0.099(4) 0.121(4) 0.084(4) -0.019(3) 0.026(3) -0.012(3)
F7 0.102(4) 0.085(3) 0.105(4) 0.003(3) 0.032(3) -0.015(3)
F8 0.106(4) 0.087(3) 0.088(3) 0.009(3) 0.036(3) 0.031(3)
F9 0.102(4) 0.080(3) 0.101(4) -0.009(3) -0.003(3) -0.015(3)
F10 0.106(4) 0.113(4) 0.085(4) 0.023(3) -0.021(3) -0.022(3)
F11 0.115(4) 0.118(4) 0.093(3) 0.029(3) 0.043(3) 0.027(3)
F12 0.101(4) 0.101(4) 0.088(3) 0.014(3) 0.001(3) 0.007(3)
Gd1 0.0730(2) 0.0565(2) 0.04660(19) 0.00325(14) 0.02077(15) 0.01086(17)
N1 0.077(4) 0.047(3) 0.081(4) 0.008(3) 0.031(3) 0.012(3)
N2 0.068(4) 0.038(3) 0.070(4) 0.011(2) 0.020(3) 0.017(2)
N3 0.109(5) 0.072(4) 0.072(4) 0.017(3) 0.036(4) 0.005(4)
N4 0.116(6) 0.073(4) 0.057(4) 0.001(3) 0.023(4) -0.006(4)
N5 0.125(6) 0.087(5) 0.111(6) 0.030(4) 0.057(5) 0.021(4)
Ni1 0.0733(5) 0.0434(4) 0.0493(4) 0.0043(3) 0.0279(4) 0.0101(4)
O1 0.080(3) 0.058(2) 0.050(2) 0.009(2) 0.026(2) 0.012(2)
O2 0.087(3) 0.065(3) 0.039(2) -0.007(2) 0.021(2) 0.022(2)
O3 0.081(3) 0.072(3) 0.047(3) -0.003(2) 0.024(2) 0.004(2)
O4 0.086(4) 0.080(3) 0.059(3) -0.023(3) 0.023(3) 0.004(3)
O5 0.090(4) 0.067(3) 0.058(3) 0.000(2) 0.012(3) 0.012(3)
O6 0.079(3) 0.073(3) 0.076(3) 0.005(3) 0.032(3) 0.005(3)
O7 0.072(3) 0.059(3) 0.075(3) -0.002(2) 0.020(3) 0.011(2)
O8 0.072(3) 0.069(3) 0.065(3) 0.005(3) 0.018(2) 0.000(3)
O1W 0.071(3) 0.056(2) 0.067(3) 0.003(2) 0.006(2) -0.011(2)
O2W 0.090(3) 0.059(3) 0.066(3) 0.027(2) 0.024(3) 0.017(2)
O3W 0.112(4) 0.073(3) 0.073(3) -0.008(3) 0.028(3) -0.005(3)

loop_
_atom_type_symbol
_atom_type_description
_atom_type_scat_dispersion_real
_atom_type_scat_dispersion_imag
_atom_type_scat_source
C C 0.0033 0.0016 'International Tables Vol C Tables 4.2.6.8 and 6.1.1.4'
H H 0.0000 0.0000 'International Tables Vol C Tables 4.2.6.8 and 6.1.1.4'
N N 0.0061 0.0033 'International Tables Vol C Tables 4.2.6.8 and 6.1.1.4'
O O 0.0106 0.0060 'International Tables Vol C Tables 4.2.6.8 and 6.1.1.4'
F F 0.0171 0.0103 'International Tables Vol C Tables 4.2.6.8 and 6.1.1.4'
Ni Ni 0.3393 1.1124 'International Tables Vol C Tables 4.2.6.8 and 6.1.1.4'
Gd Gd -0.1653 3.9035 'International Tables Vol C Tables 4.2.6.8 and 6.1.1.4'

loop_
_geom_angle_atom_site_label_1
_geom_angle_atom_site_label_2
_geom_angle_atom_site_label_3
_geom_angle
O2 C1 C2 115.7(6)
O2 C1 C6 123.0(6)
C2 C1 C6 121.0(6)
O1 C2 C3 123.8(7)
O1 C2 C1 117.2(6)
C3 C2 C1 119.0(7)
C2 C3 C4 122.1(8)
C2 C3 H3 118.9
C4 C3 H3 118.9
C3 C4 C5 119.0(8)
C3 C4 H4 120.5
C5 C4 H4 120.5
C6 C5 C4 119.3(8)
C6 C5 H5 120.3
C4 C5 H5 120.3
C5 C6 C1 119.5(7)
C5 C6 C7 115.7(7)
C1 C6 C7 124.8(6)
N1 C7 C6 127.8(6)
N1 C7 H7 116.1
C6 C7 H7 116.1
C9 C8 N1 114.7(7)
C9 C8 H8A 108.6
N1 C8 H8A 108.6
C9 C8 H8B 108.6
N1 C8 H8B 108.6
H8A C8 H8B 107.6
C8 C9 C10 112.9(6)
C8 C9 H9A 109.0
C10 C9 H9A 109.0
C8 C9 H9B 109.0
C10 C9 H9B 109.0
H9A C9 H9B 107.8
N2 C10 C9 112.0(6)
N2 C10 H10A 109.2
C9 C10 H10A 109.2
N2 C10 H10B 109.2
C9 C10 H10B 109.2
H10A C10 H10B 107.9
N2 C11 C12 130.4(7)
N2 C11 H11 114.8
C12 C11 H11 114.8
C13 C12 C17 122.6(7)
C13 C12 C11 114.8(7)
C17 C12 C11 122.4(7)
C12 C13 C14 120.3(8)
C12 C13 H13 119.8
C14 C13 H13 119.8
C15 C14 C13 117.0(8)
C15 C14 H14 121.5
C13 C14 H14 121.5
C14 C15 C16 123.4(8)
C14 C15 H15 118.3
C16 C15 H15 118.3
O4 C16 C15 126.8(7)
O4 C16 C17 112.8(5)
C15 C16 C17 120.4(7)
O3 C17 C12 125.6(6)
O3 C17 C16 118.1(6)
C12 C17 C16 116.3(6)
O1 C18 H18A 109.5
O1 C18 H18C 109.5
H18A C18 H18C 109.5
O1 C18 H18B 109.5
H18A C18 H18B 109.5
H18C C18 H18B 109.5
O4 C19 H19A 109.5
O4 C19 H19B 109.5
H19A C19 H19B 109.5
O4 C19 H19C 109.5
H19A C19 H19C 109.5
H19B C19 H19C 109.5
F1 C20 F2 108.8(8)
F1 C20 F3 108.6(7)
F2 C20 F3 105.5(7)
F1 C20 C21 111.1(7)
F2 C20 C21 109.3(7)
F3 C20 C21 113.4(8)
O5 C21 C22 128.8(7)
O5 C21 C20 115.2(8)
C22 C21 C20 115.9(7)
C23 C22 C21 119.1(8)
C23 C22 H22 120.5
C21 C22 H22 120.5
O6 C23 C22 129.0(8)
O6 C23 C24 113.8(8)
C22 C23 C24 117.1(8)
F5 C24 F6 111.8(10)
F5 C24 F4 105.9(8)
F6 C24 F4 102.8(8)
F5 C24 C23 114.7(8)
F6 C24 C23 114.5(8)
F4 C24 C23 105.9(9)
F8 C25 F7 113.4(9)
F8 C25 F9 108.3(7)
F7 C25 F9 100.9(8)
F8 C25 C26 114.4(8)
F7 C25 C26 109.4(7)
F9 C25 C26 109.5(8)
O7 C26 C27 128.8(7)
O7 C26 C25 110.9(7)
C27 C26 C25 120.2(8)
C28 C27 C26 120.3(8)
C28 C27 H27 119.8
C26 C27 H27 119.8
O8 C28 C27 129.6(7)
O8 C28 C29 113.6(7)
C27 C28 C29 116.7(7)
F12 C29 F11 107.2(8)
F12 C29 F10 114.2(8)
F11 C29 F10 90.1(7)
F12 C29 C28 118.1(8)
F11 C29 C28 108.6(7)
F10 C29 C28 114.5(8)
O2 Gd1 O3 68.17(15)
O2 Gd1 O6 134.25(16)
O3 Gd1 O6 128.88(17)
O2 Gd1 O8 97.94(15)
O3 Gd1 O8 150.89(16)
O6 Gd1 O8 79.42(17)
O2 Gd1 O7 144.22(16)
O3 Gd1 O7 105.49(16)
O6 Gd1 O7 78.27(16)
O8 Gd1 O7 70.27(17)
O2 Gd1 O5 78.50(16)
O3 Gd1 O5 72.84(16)
O6 Gd1 O5 70.53(17)
O8 Gd1 O5 131.26(16)
O7 Gd1 O5 135.03(16)
O2 Gd1 O2W 73.85(16)
O3 Gd1 O2W 74.77(15)
O6 Gd1 O2W 145.67(16)
O8 Gd1 O2W 76.80(16)
O7 Gd1 O2W 70.60(16)
O5 Gd1 O2W 143.33(16)
O2 Gd1 O4 128.15(16)
O3 Gd1 O4 62.83(15)
O6 Gd1 O4 72.67(17)
O8 Gd1 O4 133.49(17)
O7 Gd1 O4 68.15(16)
O5 Gd1 O4 72.08(15)
O2W Gd1 O4 107.37(16)
O2 Gd1 O1 62.52(15)
O3 Gd1 O1 123.17(14)
O6 Gd1 O1 75.91(15)
O8 Gd1 O1 64.52(15)
O7 Gd1 O1 130.99(15)
O5 Gd1 O1 71.37(14)
O2W Gd1 O1 114.44(14)
O4 Gd1 O1 137.84(15)
O2 Gd1 Ni1 34.21(11)
O3 Gd1 Ni1 34.34(10)
O6 Gd1 Ni1 146.97(12)
O8 Gd1 Ni1 125.39(11)
O7 Gd1 Ni1 127.66(12)
O5 Gd1 Ni1 76.46(12)
O2W Gd1 Ni1 67.11(11)
O4 Gd1 Ni1 96.67(12)
O1 Gd1 Ni1 94.57(10)
C7 N1 C8 119.6(6)
C7 N1 Ni1 124.1(5)
C8 N1 Ni1 116.1(5)
C11 N2 C10 119.2(6)
C11 N2 Ni1 120.2(5)
C10 N2 Ni1 120.3(4)
N4 N3 Ni1 129.1(5)
N5 N4 N3 169.6(8)
N1 Ni1 N2 97.6(2)
N1 Ni1 O2 91.1(2)
N2 Ni1 O2 167.67(19)
N1 Ni1 O3 171.3(2)
N2 Ni1 O3 91.0(2)
O2 Ni1 O3 80.14(17)
N1 Ni1 N3 92.2(2)
N2 Ni1 N3 92.2(2)
O2 Ni1 N3 96.1(2)
O3 Ni1 N3 88.9(2)
N1 Ni1 O1W 88.78(19)
N2 Ni1 O1W 88.15(19)
O2 Ni1 O1W 83.35(18)
O3 Ni1 O1W 90.11(18)
N3 Ni1 O1W 178.9(2)
N1 Ni1 Gd1 130.85(19)
N2 Ni1 Gd1 131.49(15)
O2 Ni1 Gd1 40.11(11)
O3 Ni1 Gd1 40.51(14)
N3 Ni1 Gd1 88.5(2)
O1W Ni1 Gd1 90.46(13)
C2 O1 C18 117.5(5)
C2 O1 Gd1 116.4(4)
C18 O1 Gd1 124.9(4)
C1 O2 Ni1 122.5(4)
C1 O2 Gd1 127.9(4)
Ni1 O2 Gd1 105.68(16)
C17 O3 Ni1 122.8(4)
C17 O3 Gd1 124.8(4)
Ni1 O3 Gd1 105.15(18)
C16 O4 C19 113.3(5)
C16 O4 Gd1 116.8(4)
C19 O4 Gd1 129.9(4)
C21 O5 Gd1 134.2(5)
C23 O6 Gd1 137.8(6)
C26 O7 Gd1 135.6(5)
C28 O8 Gd1 135.2(5)
Ni1 O1W H1X 109.3
Ni1 O1W H1Y 109.1
H1X O1W H1Y 109.5
Gd1 O2W H2X 109.6
Gd1 O2W H2Y 109.7
H2X O2W H2Y 109.5
H3X O3W H3Y 109.9

loop_
_geom_bond_atom_site_label_1
_geom_bond_atom_site_label_2
_geom_bond_distance
C1 O2 1.363(7)
C1 C2 1.379(9)
C1 C6 1.398(9)
C2 O1 1.349(7)
C2 C3 1.365(8)
C3 C4 1.381(10)
C3 H3 0.9500
C4 C5 1.411(12)
C4 H4 0.9500
C5 C6 1.389(9)
C5 H5 0.9500
C6 C7 1.450(10)
C7 N1 1.275(8)
C7 H7 0.9500
C8 C9 1.437(11)
C8 N1 1.523(10)
C8 H8A 0.9900
C8 H8B 0.9900
C9 C10 1.522(10)
C9 H9A 0.9900
C9 H9B 0.9900
C10 N2 1.501(8)
C10 H10A 0.9900
C10 H10B 0.9900
C11 N2 1.303(8)
C11 C12 1.423(8)
C11 H11 0.9500
C12 C13 1.347(11)
C12 C17 1.388(10)
C13 C14 1.455(12)
C13 H13 0.9500
C14 C15 1.314(11)
C14 H14 0.9500
C15 C16 1.388(9)
C15 H15 0.9500
C16 O4 1.386(8)
C16 C17 1.413(10)
C17 O3 1.330(7)
C18 O1 1.402(8)
C18 H18A 0.9800
C18 H18C 0.9800
C18 H18B 0.9800
C19 O4 1.455(9)
C19 H19A 0.9800
C19 H19B 0.9800
C19 H19C 0.9800
C20 F1 1.257(9)
C20 F2 1.304(9)
C20 F3 1.310(9)
C20 C21 1.522(11)
C21 O5 1.246(8)
C21 C22 1.429(11)
C22 C23 1.402(11)
C22 H22 0.9500
C23 O6 1.223(8)
C23 C24 1.578(12)
C24 F5 1.223(10)
C24 F6 1.267(10)
C24 F4 1.282(11)
C25 F8 1.247(10)
C25 F7 1.273(10)
C25 F9 1.353(10)
C25 C26 1.581(11)
C26 O7 1.228(8)
C26 C27 1.379(10)
C27 C28 1.348(10)
C27 H27 0.9500
C28 O8 1.247(8)
C28 C29 1.533(11)
C29 F12 1.228(10)
C29 F11 1.292(10)
C29 F10 1.312(10)
Gd1 O2 2.336(4)
Gd1 O3 2.349(5)
Gd1 O6 2.395(5)
Gd1 O8 2.401(5)
Gd1 O7 2.415(5)
Gd1 O5 2.461(5)
Gd1 O2W 2.461(4)
Gd1 O4 2.582(4)
Gd1 O1 2.631(4)
Gd1 Ni1 3.4908(10)
N1 Ni1 2.019(5)
N2 Ni1 2.022(6)
N3 N4 1.297(9)
N3 Ni1 2.074(6)
N4 N5 1.155(9)
Ni1 O2 2.039(5)
Ni1 O3 2.040(4)
Ni1 O1W 2.125(4)
O1W H1X 0.9800
O1W H1Y 0.9800
O2W H2X 0.9800
O2W H2Y 0.9800
O3W H3X 0.8500
O3W H3Y 0.8499
